data_2009346
loop_
_publ_author_name
'Szczepankiewicz, Wojciech'
'Suwi\'nski, Jerzy'
'S\/lowikowska, Joanna'

_publ_section_title
;
 3,5,5-Triphenyl-4,5-dihydro-1,2,4-oxadiazole
;
_journal_issue 12
_journal_name_full 'Acta Crystallographica Section C'
_journal_page_first 2156
_journal_page_last 2158
_journal_paper_doi 10.1107/S0108270199012482
_journal_volume 55
_journal_year 1999
_chemical_formula_iupac 'C20 H16 N2 O1'
_chemical_formula_moiety 'C20 H16 N2 O1'
_chemical_formula_sum 'C20 H16 N2 O'
_chemical_formula_weight 300.35
_chemical_name_systematic ' 3,5,5-triphenyl-(4H)-1,2,4-oxadiazoline'
_space_group_IT_number 14
_symmetry_cell_setting monoclinic
_symmetry_space_group_name_Hall '-P 2ybc'
_symmetry_space_group_name_H-M 'P 1 21/c 1'
_cell_angle_alpha 90.00
_cell_angle_beta 90.667(4)
_cell_angle_gamma 90.00
_cell_formula_units_Z 8
_cell_length_a 16.3000(8)
_cell_length_b 5.4550(10)
_cell_length_c 34.976(2)
_cell_measurement_reflns_used 46
_cell_measurement_temperature 293(2)
_cell_measurement_theta_max 26.34
_cell_measurement_theta_min 5.97
_cell_volume 3109.7(6)
_computing_cell_refinement KM4B8
_computing_data_collection 'KM4B8 (Ga\/ldecki et al., 1997a)'
_computing_data_reduction 'DATAPROC (Ga\/ldecki et al., 1997b)'
_computing_molecular_graphics 'SHELXTL/PC (Sheldrick, 1990b)'
_computing_publication_material SHELXL93
_computing_structure_refinement 'SHELXL93 (Sheldrick, 1993)'
_computing_structure_solution 'SHELXS86 (Sheldrick, 1990a)'
_diffrn_measurement_device_type 'KM4 (KUMA Diffraction)'
_diffrn_measurement_method \w--2\q
_diffrn_radiation_monochromator graphite
_diffrn_radiation_source 'fine-focus sealed tube'
_diffrn_radiation_type 'Cu K\a'
_diffrn_radiation_wavelength 1.54178
_diffrn_reflns_av_R_equivalents 0.0250
_diffrn_reflns_limit_h_max 20
_diffrn_reflns_limit_h_min 0
_diffrn_reflns_limit_k_max 6
_diffrn_reflns_limit_k_min 0
_diffrn_reflns_limit_l_max 44
_diffrn_reflns_limit_l_min -44
_diffrn_reflns_number 6705
_diffrn_reflns_theta_max 78.22
_diffrn_standards_decay_% 0.67
_diffrn_standards_interval_count 150
_diffrn_standards_number 3
_exptl_absorpt_coefficient_mu 0.632
_exptl_absorpt_correction_type none
_exptl_crystal_colour colourless
_exptl_crystal_density_diffrn 1.283
_exptl_crystal_density_method 'not measured'
_exptl_crystal_description plate
_exptl_crystal_F_000 1264
_exptl_crystal_size_max 0.50
_exptl_crystal_size_mid 0.25
_exptl_crystal_size_min 0.15
_refine_diff_density_max 0.202
_refine_diff_density_min -0.173
_refine_ls_extinction_coef 0.0016(2)
_refine_ls_extinction_method 'SHELXL93 (Sheldrick, 1993)'
_refine_ls_goodness_of_fit_ref 0.937
_refine_ls_hydrogen_treatment refall
_refine_ls_matrix_type full
_refine_ls_number_parameters 544
_refine_ls_number_reflns 5150
_refine_ls_number_restraints 0
_refine_ls_R_factor_gt 0.0396
_refine_ls_shift/su_max 0.000
_refine_ls_structure_factor_coef Fsqd
_refine_ls_weighting_details 'w = 1/[\s^2^(Fo^2^)+(0.0690P)^2^] where P=(Fo^2^+2Fc^2^)/3'
_refine_ls_weighting_scheme calc
_refine_ls_wR_factor_ref 0.1509
_reflns_number_gt 2686
_reflns_number_total 6482
_reflns_threshold_expression I>2\s(I)
_cod_data_source_file sk1322.cif
_cod_data_source_block (III)
_cod_original_sg_symbol_H-M 'P 21/c'
_cod_original_formula_sum 'C20 H16 N2 O1'
_cod_database_code 2009346

loop_
_symmetry_equiv_pos_as_xyz
'x, y, z'
'-x, y+1/2, -z+1/2'
'-x, -y, -z'
'x, -y-1/2, z-1/2'

loop_
_atom_site_aniso_label
_atom_site_aniso_U_11
_atom_site_aniso_U_22
_atom_site_aniso_U_33
_atom_site_aniso_U_12
_atom_site_aniso_U_13
_atom_site_aniso_U_23
C1 0.0291(14) 0.0368(14) 0.0411(13) 0.0034(10) 0.0033(10) -0.0002(10)
N2 0.0480(14) 0.0325(12) 0.0389(11) 0.0028(10) 0.0105(9) 0.0043(9)
C3 0.040(2) 0.0286(13) 0.0391(12) 0.0011(10) 0.0079(11) 0.0037(10)
O4 0.0542(12) 0.0337(9) 0.0427(9) 0.0050(8) 0.0098(8) 0.0049(7)
N5 0.0403(13) 0.0375(12) 0.0405(10) 0.0017(9) 0.0031(9) 0.0005(9)
C6 0.038(2) 0.0379(14) 0.0384(13) 0.0002(11) 0.0005(11) -0.0012(10)
C7 0.057(2) 0.045(2) 0.057(2) 0.0080(13) 0.0128(12) -0.0022(13)
C8 0.082(2) 0.057(2) 0.053(2) 0.001(2) 0.0240(15) -0.0095(14)
C9 0.071(2) 0.069(2) 0.0390(14) -0.013(2) 0.0115(14) -0.0059(14)
C10 0.064(2) 0.062(2) 0.0459(14) -0.0027(15) 0.0000(12) 0.0089(14)
C11 0.0500(15) 0.049(2) 0.0476(14) 0.0075(12) 0.0039(11) 0.0050(12)
C12 0.0332(14) 0.0430(15) 0.0408(12) 0.0037(11) 0.0029(11) 0.0014(11)
C13 0.050(2) 0.058(2) 0.054(2) -0.0065(15) -0.0041(14) 0.0025(15)
C14 0.049(2) 0.081(3) 0.071(2) -0.007(2) -0.017(2) -0.005(2)
C15 0.061(2) 0.099(3) 0.049(2) 0.010(2) -0.014(2) -0.008(2)
C16 0.083(3) 0.092(3) 0.045(2) -0.003(2) -0.003(2) 0.009(2)
C17 0.071(2) 0.068(2) 0.0418(15) -0.009(2) 0.0043(15) 0.0069(15)
C18 0.0345(14) 0.0404(14) 0.0359(12) 0.0001(11) 0.0038(10) 0.0034(10)
C19 0.042(2) 0.047(2) 0.060(2) 0.0035(13) 0.0025(13) -0.0070(14)
C20 0.047(2) 0.056(2) 0.077(2) 0.0108(15) 0.011(2) -0.005(2)
C21 0.036(2) 0.069(2) 0.082(2) 0.000(2) 0.001(2) 0.008(2)
C22 0.047(2) 0.057(2) 0.078(2) -0.007(2) -0.007(2) -0.007(2)
C23 0.049(2) 0.049(2) 0.056(2) -0.0013(14) -0.0008(13) -0.0073(14)
C1A 0.0322(15) 0.0335(13) 0.0409(13) 0.0027(10) -0.0009(10) -0.0016(10)
N2A 0.0412(12) 0.0312(11) 0.0363(10) 0.0007(9) 0.0052(8) -0.0006(9)
C3A 0.038(2) 0.0336(13) 0.0373(12) 0.0007(11) 0.0039(11) 0.0008(10)
O4A 0.0516(12) 0.0317(9) 0.0430(9) 0.0045(8) 0.0078(8) 0.0035(7)
N5A 0.0479(14) 0.0368(12) 0.0432(11) 0.0045(10) 0.0032(9) -0.0012(9)
C6A 0.0319(15) 0.0414(15) 0.0415(13) 0.0049(11) 0.0027(11) -0.0023(11)
C7A 0.053(2) 0.048(2) 0.0453(13) 0.0003(13) -0.0003(11) -0.0033(12)
C8A 0.075(2) 0.061(2) 0.0418(14) 0.001(2) -0.0019(13) -0.0087(14)
C9A 0.069(2) 0.073(2) 0.0386(14) 0.012(2) 0.0104(14) 0.0024(15)
C10A 0.061(2) 0.058(2) 0.056(2) -0.0020(15) 0.0135(13) 0.0110(14)
C11A 0.053(2) 0.045(2) 0.0477(14) -0.0004(12) 0.0042(11) -0.0017(12)
C12A 0.0377(15) 0.0407(15) 0.0370(12) 0.0047(12) 0.0023(10) 0.0029(11)
C13A 0.042(2) 0.055(2) 0.051(2) -0.0032(13) -0.0070(13) 0.0063(14)
C14A 0.050(2) 0.075(2) 0.059(2) -0.007(2) -0.0103(15) -0.009(2)
C15A 0.062(2) 0.083(3) 0.047(2) 0.010(2) -0.010(2) -0.008(2)
C16A 0.093(3) 0.079(3) 0.040(2) 0.001(2) -0.001(2) 0.007(2)
C17A 0.076(2) 0.055(2) 0.0399(15) -0.011(2) 0.0034(15) 0.0044(13)
C18A 0.0393(15) 0.0389(14) 0.0354(11) -0.0016(11) 0.0015(10) 0.0036(10)
C19A 0.038(2) 0.048(2) 0.0516(15) -0.0007(12) 0.0035(12) -0.0057(13)
C20A 0.041(2) 0.057(2) 0.061(2) 0.0043(14) 0.0052(13) -0.0046(15)
C21A 0.033(2) 0.072(2) 0.072(2) 0.0029(15) 0.0021(14) 0.003(2)
C22A 0.042(2) 0.064(2) 0.080(2) -0.008(2) -0.010(2) -0.008(2)
C23A 0.044(2) 0.048(2) 0.064(2) 0.0000(13) -0.0033(13) -0.0082(14)

loop_
_atom_site_label
_atom_site_fract_x
_atom_site_fract_y
_atom_site_fract_z
_atom_site_U_iso_or_equiv
_atom_site_thermal_displace_type
_atom_site_calc_flag
_atom_site_refinement_flags
_atom_site_occupancy
_atom_site_disorder_group
_atom_site_type_symbol
C1 0.32601(14) 0.2010(4) 0.32862(6) 0.0356(6) Uani d . 1 . C
N2 0.31456(13) 0.3860(4) 0.35396(5) 0.0397(5) Uani d . 1 . N
C3 0.2759(2) 0.2810(4) 0.38798(6) 0.0360(6) Uani d . 1 . C
O4 0.29196(11) 0.0212(3) 0.38160(4) 0.0435(4) Uani d . 1 . O
N5 0.31407(12) -0.0160(4) 0.34240(5) 0.0394(5) Uani d . 1 . N
C6 0.35111(15) 0.2391(5) 0.28887(6) 0.0380(6) Uani d . 1 . C
C7 0.4006(2) 0.0652(5) 0.27141(8) 0.0529(7) Uani d . 1 . C
H7 0.4222(19) -0.076(5) 0.2863(7) 0.070(9) Uiso d . 1 . H
C8 0.4218(2) 0.0951(6) 0.23351(8) 0.0637(8) Uani d . 1 . C
H8 0.4554(18) -0.041(5) 0.2216(8) 0.068(9) Uiso d . 1 . H
C9 0.3948(2) 0.2962(6) 0.21292(8) 0.0595(8) Uani d . 1 . C
H9 0.4114(17) 0.318(5) 0.1860(7) 0.061(8) Uiso d . 1 . H
C10 0.3468(2) 0.4676(6) 0.23029(8) 0.0572(7) Uani d . 1 . C
H10 0.3311(17) 0.608(5) 0.2159(7) 0.063(9) Uiso d . 1 . H
C11 0.3247(2) 0.4410(5) 0.26814(7) 0.0487(6) Uani d . 1 . C
H11 0.2902(19) 0.564(5) 0.2807(8) 0.071(9) Uiso d . 1 . H
C12 0.31723(15) 0.3497(5) 0.42541(6) 0.0390(6) Uani d . 1 . C
C13 0.3682(2) 0.5512(6) 0.42917(8) 0.0539(7) Uani d . 1 . C
H13 0.3785(17) 0.646(5) 0.4054(7) 0.062(8) Uiso d . 1 . H
C14 0.4016(2) 0.6087(7) 0.46485(10) 0.0671(9) Uani d . 1 . C
H14 0.4361(19) 0.758(6) 0.4678(8) 0.077(10) Uiso d . 1 . H
C15 0.3860(2) 0.4646(8) 0.49613(9) 0.0696(10) Uani d . 1 . C
H15 0.4134(19) 0.507(5) 0.5217(8) 0.068(9) Uiso d . 1 . H
C16 0.3362(2) 0.2640(8) 0.49225(9) 0.0733(11) Uani d . 1 . C
H16 0.318(2) 0.175(7) 0.5139(10) 0.104(13) Uiso d . 1 . H
C17 0.3011(2) 0.2067(6) 0.45727(8) 0.0604(9) Uani d . 1 . C
H17 0.264(2) 0.074(6) 0.4547(9) 0.087(12) Uiso d . 1 . H
C18 0.18406(15) 0.3280(5) 0.38871(6) 0.0369(6) Uani d . 1 . C
C19 0.1538(2) 0.5430(5) 0.40424(8) 0.0495(7) Uani d . 1 . C
H19 0.1934(17) 0.667(5) 0.4154(7) 0.061(9) Uiso d . 1 . H
C20 0.0697(2) 0.5859(6) 0.40436(9) 0.0599(8) Uani d . 1 . C
H20 0.0486(18) 0.738(6) 0.4157(8) 0.075(10) Uiso d . 1 . H
C21 0.0157(2) 0.4165(6) 0.38940(9) 0.0624(8) Uani d . 1 . C
H21 -0.0416(19) 0.439(5) 0.3909(8) 0.067(9) Uiso d . 1 . H
C22 0.0455(2) 0.2074(6) 0.37323(10) 0.0606(8) Uani d . 1 . C
H22 0.008(2) 0.082(6) 0.3621(9) 0.086(11) Uiso d . 1 . H
C23 0.1290(2) 0.1611(6) 0.37311(8) 0.0513(7) Uani d . 1 . C
H23 0.1515(16) 0.012(5) 0.3634(7) 0.050(8) Uiso d . 1 . H
C1A 0.17229(14) -0.2257(4) 0.17321(6) 0.0356(6) Uani d . 1 . C
N2A 0.17971(13) -0.4091(4) 0.14663(5) 0.0362(5) Uani d . 1 . N
C3A 0.22224(15) -0.3017(4) 0.11399(6) 0.0363(6) Uani d . 1 . C
O4A 0.20806(11) -0.0421(3) 0.12098(5) 0.0420(4) Uani d . 1 . O
N5A 0.18640(13) -0.0084(4) 0.16037(5) 0.0426(5) Uani d . 1 . N
C6A 0.14657(14) -0.2675(5) 0.21282(6) 0.0382(6) Uani d . 1 . C
C7A 0.1673(2) -0.0949(5) 0.24073(7) 0.0487(6) Uani d . 1 . C
H7A 0.2001(18) 0.052(5) 0.2320(7) 0.063(8) Uiso d . 1 . H
C8A 0.1431(2) -0.1308(6) 0.27775(8) 0.0595(8) Uani d . 1 . C
H8A 0.1592(19) 0.003(6) 0.2963(8) 0.080(10) Uiso d . 1 . H
C9A 0.0988(2) -0.3351(6) 0.28788(8) 0.0603(8) Uani d . 1 . C
H9A 0.0784(17) -0.364(5) 0.3134(7) 0.063(8) Uiso d . 1 . H
C10A 0.0782(2) -0.5075(6) 0.26037(8) 0.0583(7) Uani d . 1 . C
H10A 0.0481(17) -0.648(5) 0.2685(7) 0.061(8) Uiso d . 1 . H
C11A 0.1025(2) -0.4740(5) 0.22284(7) 0.0488(6) Uani d . 1 . C
H11A 0.0893(17) -0.593(5) 0.2035(7) 0.063(9) Uiso d . 1 . H
C12A 0.1832(2) -0.3628(5) 0.07559(6) 0.0385(6) Uani d . 1 . C
C13A 0.1329(2) -0.5622(5) 0.07041(8) 0.0494(7) Uani d . 1 . C
H13A 0.1212(18) -0.663(6) 0.0924(8) 0.077(10) Uiso d . 1 . H
C14A 0.0999(2) -0.6144(7) 0.03458(9) 0.0617(8) Uani d . 1 . C
H14A 0.063(2) -0.773(7) 0.0296(10) 0.110(13) Uiso d . 1 . H
C15A 0.1159(2) -0.4640(7) 0.00390(9) 0.0641(9) Uani d . 1 . C
H15A 0.094(2) -0.503(6) -0.0222(9) 0.089(11) Uiso d . 1 . H
C16A 0.1662(2) -0.2634(7) 0.00920(8) 0.0707(10) Uani d . 1 . C
H16A 0.181(2) -0.163(6) -0.0120(9) 0.093(12) Uiso d . 1 . H
C17A 0.2003(2) -0.2128(6) 0.04471(8) 0.0570(8) Uani d . 1 . C
H17A 0.237(2) -0.077(6) 0.0485(9) 0.083(11) Uiso d . 1 . H
C18A 0.3140(2) -0.3536(5) 0.11470(6) 0.0378(6) Uani d . 1 . C
C19A 0.3449(2) -0.5667(5) 0.09822(7) 0.0459(7) Uani d . 1 . C
H19A 0.3076(17) -0.688(5) 0.0868(7) 0.062(9) Uiso d . 1 . H
C20A 0.4282(2) -0.6133(6) 0.09859(8) 0.0531(7) Uani d . 1 . C
H20A 0.447(2) -0.761(6) 0.0839(9) 0.098(12) Uiso d . 1 . H
C21A 0.4821(2) -0.4485(6) 0.11490(9) 0.0590(8) Uani d . 1 . C
H21A 0.5390(17) -0.479(5) 0.1140(7) 0.059(8) Uiso d . 1 . H
C22A 0.4526(2) -0.2408(6) 0.13210(10) 0.0621(9) Uani d . 1 . C
H22A 0.4912(18) -0.124(5) 0.1443(8) 0.067(9) Uiso d . 1 . H
C23A 0.3687(2) -0.1926(6) 0.13211(8) 0.0521(7) Uani d . 1 . C
H23A 0.3480(18) -0.035(5) 0.1426(7) 0.063(9) Uiso d . 1 . H
H2NA 0.1962(16) -0.561(5) 0.1549(7) 0.050(8) Uiso d . 1 . H
H2N 0.3042(19) 0.538(6) 0.3466(8) 0.073(10) Uiso d . 1 . H

loop_
_atom_type_symbol
_atom_type_description
_atom_type_scat_dispersion_real
_atom_type_scat_dispersion_imag
_atom_type_scat_source
C C 0.0181 0.0091 'International Tables Vol C Tables 4.2.6.8 and 6.1.1.4'
H H 0.0000 0.0000 'International Tables Vol C Tables 4.2.6.8 and 6.1.1.4'
N N 0.0311 0.0180 'International Tables Vol C Tables 4.2.6.8 and 6.1.1.4'
O O 0.0492 0.0322 'International Tables Vol C Tables 4.2.6.8 and 6.1.1.4'

loop_
_geom_angle_atom_site_label_1
_geom_angle_atom_site_label_2
_geom_angle_atom_site_label_3
_geom_angle
_geom_angle_publ_flag
N5 C1 N2 114.5(2) yes
N5 C1 C6 121.8(2) yes
N2 C1 C6 123.7(2) yes
C1 N2 C3 107.6(2) yes
C1 N2 H2N 122.3(19) yes
C3 N2 H2N 121.3(19) yes
O4 C3 N2 100.1(2) yes
O4 C3 C12 107.1(2) yes
N2 C3 C12 114.5(2) yes
O4 C3 C18 110.2(2) yes
N2 C3 C18 112.3(2) yes
C12 C3 C18 111.9(2) yes
N5 O4 C3 109.3(2) yes
C1 N5 O4 105.5(2) yes
C11 C6 C7 119.4(2) no
C11 C6 C1 121.3(2) no
C7 C6 C1 119.2(2) no
C8 C7 C6 119.5(3) no
C8 C7 H7 120.2(16) no
C6 C7 H7 120.2(16) no
C9 C8 C7 120.8(3) no
C9 C8 H8 122.5(15) no
C7 C8 H8 116.7(15) no
C10 C9 C8 119.5(3) no
C10 C9 H9 120.3(16) no
C8 C9 H9 120.2(16) no
C9 C10 C11 120.7(3) no
C9 C10 H10 117.9(16) no
C11 C10 H10 121.3(16) no
C10 C11 C6 120.1(3) no
C10 C11 H11 120.9(16) no
C6 C11 H11 119.1(16) no
C13 C12 C17 119.3(3) no
C13 C12 C3 122.7(2) no
C17 C12 C3 118.0(2) no
C12 C13 C14 119.5(3) no
C12 C13 H13 116.1(16) no
C14 C13 H13 124.4(17) no
C15 C14 C13 120.8(3) no
C15 C14 H14 119.8(18) no
C13 C14 H14 119.4(18) no
C16 C15 C14 119.6(3) no
C16 C15 H15 121.3(17) no
C14 C15 H15 119.1(17) no
C15 C16 C17 120.5(3) no
C15 C16 H16 121.(2) no
C17 C16 H16 118.(2) no
C16 C17 C12 120.3(3) no
C16 C17 H17 121.(2) no
C12 C17 H17 119.(2) no
C19 C18 C23 118.6(3) no
C19 C18 C3 120.3(2) no
C23 C18 C3 121.1(2) no
C18 C19 C20 119.9(3) no
C18 C19 H19 119.3(16) no
C20 C19 H19 120.8(16) no
C21 C20 C19 120.8(3) no
C21 C20 H20 119.7(18) no
C19 C20 H20 119.5(18) no
C22 C21 C20 119.4(3) no
C22 C21 H21 119.3(19) no
C20 C21 H21 121.3(19) no
C21 C22 C23 120.5(3) no
C21 C22 H22 121.(2) no
C23 C22 H22 119.(2) no
C22 C23 C18 120.8(3) no
C22 C23 H23 122.4(16) no
C18 C23 H23 116.7(16) no
N5A C1A N2A 114.6(2) yes
N5A C1A C6A 121.7(2) yes
N2A C1A C6A 123.7(2) yes
C1A N2A C3A 106.4(2) yes
C1A N2A H2NA 118.2(15) yes
C3A N2A H2NA 117.9(16) yes
O4A C3A N2A 100.4(2) yes
O4A C3A C12A 107.3(2) yes
N2A C3A C12A 113.9(2) yes
O4A C3A C18A 109.6(2) yes
N2A C3A C18A 112.8(2) yes
C12A C3A C18A 112.1(2) yes
N5A O4A C3A 109.1(2) yes
C1A N5A O4A 105.2(2) yes
C11A C6A C7A 119.6(2) no
C11A C6A C1A 121.3(2) no
C7A C6A C1A 119.1(2) no
C8A C7A C6A 119.6(3) no
C8A C7A H7A 123.7(15) no
C6A C7A H7A 116.6(14) no
C7A C8A C9A 121.0(3) no
C7A C8A H8A 115.5(17) no
C9A C8A H8A 123.5(16) no
C8A C9A C10A 119.7(3) no
C8A C9A H9A 123.7(17) no
C10A C9A H9A 116.6(17) no
C9A C10A C11A 119.9(3) no
C9A C10A H10A 117.3(16) no
C11A C10A H10A 122.8(16) no
C6A C11A C10A 120.1(3) no
C6A C11A H11A 118.9(16) no
C10A C11A H11A 121.0(16) no
C13A C12A C17A 119.4(3) no
C13A C12A C3A 122.3(2) no
C17A C12A C3A 118.3(2) no
C12A C13A C14A 120.4(3) no
C12A C13A H13A 118.1(18) no
C14A C13A H13A 121.5(18) no
C15A C14A C13A 120.4(3) no
C15A C14A H14A 117.9(19) no
C13A C14A H14A 121.7(19) no
C14A C15A C16A 119.0(3) no
C14A C15A H15A 121.1(19) no
C16A C15A H15A 119.8(19) no
C15A C16A C17A 120.8(3) no
C15A C16A H16A 120.(2) no
C17A C16A H16A 119.(2) no
C16A C17A C12A 120.0(3) no
C16A C17A H17A 121.3(19) no
C12A C17A H17A 118.8(19) no
C23A C18A C19A 118.4(3) no
C23A C18A C3A 121.1(2) no
C19A C18A C3A 120.5(2) no
C20A C19A C18A 120.6(3) no
C20A C19A H19A 118.9(17) no
C18A C19A H19A 120.5(16) no
C21A C20A C19A 120.4(3) no
C21A C20A H20A 123.(2) no
C19A C20A H20A 117.(2) no
C22A C21A C20A 119.7(3) no
C22A C21A H21A 120.8(17) no
C20A C21A H21A 119.5(17) no
C21A C22A C23A 120.4(3) no
C21A C22A H22A 119.8(18) no
C23A C22A H22A 119.8(18) no
C18A C23A C22A 120.4(3) no
C18A C23A H23A 119.3(17) no
C22A C23A H23A 120.1(17) no

loop_
_geom_bond_atom_site_label_1
_geom_bond_atom_site_label_2
_geom_bond_site_symmetry_2
_geom_bond_distance
_geom_bond_publ_flag
C1 N5 . 1.294(3) yes
C1 N2 . 1.358(3) yes
C1 C6 . 1.469(3) yes
N2 C3 . 1.469(3) yes
N2 H2N . 0.89(3) yes
C3 O4 . 1.459(3) yes
C3 C12 . 1.512(3) yes
C3 C18 . 1.520(3) yes
O4 N5 . 1.436(2) yes
C6 C11 . 1.385(3) no
C6 C7 . 1.391(3) no
C7 C8 . 1.384(4) no
C7 H7 . 0.99(3) no
C8 C9 . 1.381(4) no
C8 H8 . 1.01(3) no
C9 C10 . 1.367(4) no
C9 H9 . 0.99(2) no
C10 C11 . 1.384(4) no
C10 H10 . 0.95(3) no
C11 H11 . 0.98(3) no
C12 C13 . 1.383(4) no
C12 C17 . 1.388(4) no
C13 C14 . 1.392(4) no
C13 H13 . 1.00(3) no
C14 C15 . 1.373(5) no
C14 H14 . 1.00(3) no
C15 C16 . 1.369(5) no
C15 H15 . 1.02(3) no
C16 C17 . 1.380(4) no
C16 H16 . 0.95(3) no
C17 H17 . 0.94(3) no
C18 C19 . 1.386(3) no
C18 C23 . 1.386(4) no
C19 C20 . 1.391(4) no
C19 H19 . 1.01(3) no
C20 C21 . 1.375(4) no
C20 H20 . 0.98(3) no
C21 C22 . 1.365(4) no
C21 H21 . 0.94(3) no
C22 C23 . 1.384(4) no
C22 H22 . 1.00(3) no
C23 H23 . 0.96(3) no
C1A N5A . 1.290(3) yes
C1A N2A . 1.372(3) yes
C1A C6A . 1.470(3) yes
N2A C3A . 1.465(3) yes
N2A H2NA . 0.92(3) yes
C3A O4A . 1.456(3) yes
C3A C12A . 1.517(3) yes
C3A C18A . 1.522(3) yes
O4A N5A . 1.438(2) yes
C6A C11A . 1.383(3) no
C6A C7A . 1.395(3) no
C7A C8A . 1.372(3) no
C7A H7A . 1.01(3) no
C8A C9A . 1.376(4) no
C8A H8A . 1.01(3) no
C9A C10A . 1.384(4) no
C9A H9A . 0.97(3) no
C10A C11A . 1.387(4) no
C10A H10A . 0.95(3) no
C11A H11A . 0.96(3) no
C12A C13A . 1.372(4) no
C12A C17A . 1.386(3) no
C13A C14A . 1.387(4) no
C13A H13A . 0.97(3) no
C14A C15A . 1.378(4) no
C14A H14A . 1.07(4) no
C15A C16A . 1.379(5) no
C15A H15A . 1.00(3) no
C16A C17A . 1.383(4) no
C16A H16A . 0.96(3) no
C17A H17A . 0.96(3) no
C18A C23A . 1.388(4) no
C18A C19A . 1.394(3) no
C19A C20A . 1.381(4) no
C19A H19A . 0.98(3) no
C20A C21A . 1.377(4) no
C20A H20A . 1.01(3) no
C21A C22A . 1.372(4) no
C21A H21A . 0.94(3) no
C22A C23A . 1.391(4) no
C22A H22A . 0.99(3) no
C23A H23A . 0.99(3) no

loop_
_geom_hbond_atom_site_label_D
_geom_hbond_atom_site_label_H
_geom_hbond_atom_site_label_A
_geom_hbond_site_symmetry_A
_geom_hbond_distance_DH
_geom_hbond_distance_HA
_geom_hbond_distance_DA
_geom_hbond_angle_DHA
_geom_hbond_publ_flag
C8A H8A N5 . 1.08(3) 2.98(3) 3.623(4) 122(2) no
N2 H2N N5 1_565 0.89(3) 2.44(3) 3.287(3) 160(3) yes
N2A H2NA N5A 1_545 0.92(3) 2.45(3) 3.303(3) 155(2) yes
C21A H21A N5 2_645 0.94(3) 2.83(3) 3.646(4) 145(2) no
C21 H21 N5A 2_555 0.95(3) 2.96(3) 3.731(4) 140(2) no
C13 H13 O4 1_565 1.00(3) 2.62(3) 3.292(4) 125(2) no
C13A H13A O4A 1_545 0.97(3) 2.69(3) 3.381(3) 129(2) no
C19 H19 O4 1_565 1.01(3) 2.79(3) 3.542(3) 132(2) no
C19A H19A O4A 1_545 0.98(3) 2.80(3) 3.518(3) 131(2) no
C21A H21A O4 2_645 0.94(3) 2.76(3) 3.687(4) 168(2) no
C21 H21 O4A 2_555 0.95(3) 2.74(3) 3.668(4) 167(2) no

loop_
_geom_torsion_atom_site_label_1
_geom_torsion_atom_site_label_2
_geom_torsion_atom_site_label_3
_geom_torsion_atom_site_label_4
_geom_torsion
_geom_torsion_publ_flag
N5 C1 N2 C3 -10.9(3) no
C6 C1 N2 C3 170.0(2) no
C1 N2 C3 O4 16.1(2) no
C1 N2 C3 C12 130.3(2) no
C1 N2 C3 C18 -100.8(2) no
N2 C3 O4 N5 -16.4(2) no
C12 C3 O4 N5 -136.1(2) no
C18 C3 O4 N5 102.0(2) no
N2 C1 N5 O4 -0.1(3) no
C6 C1 N5 O4 179.1(2) no
C3 O4 N5 C1 11.2(2) no
N5 C1 C6 C11 146.0(3) no
N2 C1 C6 C11 -35.0(4) no
N5 C1 C6 C7 -32.2(4) yes
N2 C1 C6 C7 146.8(3) no
C11 C6 C7 C8 -0.7(4) no
C1 C6 C7 C8 177.5(3) no
C6 C7 C8 C9 0.4(5) no
C7 C8 C9 C10 0.2(5) no
C8 C9 C10 C11 -0.3(5) no
C9 C10 C11 C6 -0.1(5) no
C7 C6 C11 C10 0.6(4) no
C1 C6 C11 C10 -177.6(3) no
O4 C3 C12 C13 130.2(3) no
N2 C3 C12 C13 20.2(3) no
C18 C3 C12 C13 -109.0(3) no
O4 C3 C12 C17 -51.4(3) no
N2 C3 C12 C17 -161.5(2) no
C18 C3 C12 C17 69.4(3) no
C17 C12 C13 C14 -0.7(4) no
C3 C12 C13 C14 177.6(3) no
C12 C13 C14 C15 1.4(5) no
C13 C14 C15 C16 -0.8(5) no
C14 C15 C16 C17 -0.5(6) no
C15 C16 C17 C12 1.1(5) no
C13 C12 C17 C16 -0.5(5) no
C3 C12 C17 C16 -178.9(3) no
O4 C3 C18 C19 162.6(2) no
N2 C3 C18 C19 -86.7(3) no
C12 C3 C18 C19 43.6(3) no
O4 C3 C18 C23 -19.0(3) no
N2 C3 C18 C23 91.7(3) no
C12 C3 C18 C23 -138.0(2) no
C23 C18 C19 C20 0.8(4) no
C3 C18 C19 C20 179.2(3) no
C18 C19 C20 C21 0.4(5) no
C19 C20 C21 C22 -2.0(5) no
C20 C21 C22 C23 2.4(5) no
C21 C22 C23 C18 -1.2(5) no
C19 C18 C23 C22 -0.4(4) no
C3 C18 C23 C22 -178.8(3) no
N5A C1A N2A C3A 14.2(3) no
C6A C1A N2A C3A -168.6(2) no
C1A N2A C3A O4A -19.5(2) no
C1A N2A C3A C12A -133.8(2) no
C1A N2A C3A C18A 97.1(2) no
N2A C3A O4A N5A 19.1(2) no
C12A C3A O4A N5A 138.4(2) no
C18A C3A O4A N5A -99.7(2) no
N2A C1A N5A O4A -1.6(3) no
C6A C1A N5A O4A -178.8(2) no
C3A O4A N5A C1A -11.9(3) no
N5A C1A C6A C11A 155.1(3) no
N2A C1A C6A C11A -21.9(4) no
N5A C1A C6A C7A -25.0(4) yes
N2A C1A C6A C7A 158.0(2) no
C11A C6A C7A C8A -0.5(4) no
C1A C6A C7A C8A 179.5(3) no
C6A C7A C8A C9A 0.2(5) no
C7A C8A C9A C10A -0.1(5) no
C8A C9A C10A C11A 0.3(5) no
C7A C6A C11A C10A 0.8(4) no
C1A C6A C11A C10A -179.3(3) no
C9A C10A C11A C6A -0.6(5) no
O4A C3A C12A C13A -131.9(2) no
N2A C3A C12A C13A -21.8(3) no
C18A C3A C12A C13A 107.7(3) no
O4A C3A C12A C17A 49.1(3) no
N2A C3A C12A C17A 159.3(2) no
C18A C3A C12A C17A -71.2(3) no
C17A C12A C13A C14A 0.4(4) no
C3A C12A C13A C14A -178.6(3) no
C12A C13A C14A C15A -1.3(5) no
C13A C14A C15A C16A 1.1(5) no
C14A C15A C16A C17A 0.0(5) no
C15A C16A C17A C12A -0.9(5) no
C13A C12A C17A C16A 0.7(4) no
C3A C12A C17A C16A 179.7(3) no
O4A C3A C18A C23A 19.6(3) no
N2A C3A C18A C23A -91.4(3) no
C12A C3A C18A C23A 138.5(2) no
O4A C3A C18A C19A -161.3(2) no
N2A C3A C18A C19A 87.8(3) no
C12A C3A C18A C19A -42.3(3) no
C23A C18A C19A C20A -1.3(4) no
C3A C18A C19A C20A 179.5(2) no
C18A C19A C20A C21A -0.7(4) no
C19A C20A C21A C22A 2.3(5) no
C20A C21A C22A C23A -1.9(5) no
C19A C18A C23A C22A 1.7(4) no
C3A C18A C23A C22A -179.1(3) no
C21A C22A C23A C18A -0.1(5) no

loop_
_cod_related_entry_id
_cod_related_entry_database
_cod_related_entry_code
1 ChemSpider 1420594
